data_7251763
loop_
_publ_author_name
'Stefaniak, Monica A.'
'Gondil, Vijay S.'
'Gillis, Emily P.'
'Nemeth, Ansley M.'
'Oliver, Allen Grayson'
'Melander, Roberta'
'Dunman, Paul M.'
'Melander, Christian'

_publ_section_title
;
 Exploration of a Benzothiophene Scaffold for Use as Adjuvants with
 \b-Lactam Antibiotics against Methicillin-Resistant Staphylococcus aureus
;
_journal_name_full 'RSC Medicinal Chemistry'
_journal_paper_doi 10.1039/D5MD01109D
_journal_year 2026
_chemical_formula_sum 'C20 H20 Cl3 N3 O S'
_chemical_formula_weight 456.80
_space_group_crystal_system monoclinic
_space_group_IT_number 14
_space_group_name_Hall '-P 2ybc'
_space_group_name_H-M_alt 'P 1 21/c 1'
_atom_sites_solution_hydrogens mixed
_atom_sites_solution_primary dual
_atom_sites_solution_secondary difmap
_audit_creation_method
;FinalCif V149 by Daniel Kratzert, Freiburg 2025, 
https://dkratzert.de/finalcif.html
;
_audit_update_record
;
2025-12-09 deposited with the CCDC.	2026-02-23 downloaded from the CCDC.
;
_cell_angle_alpha 90
_cell_angle_beta 98.4500(10)
_cell_angle_gamma 90
_cell_formula_units_Z 4
_cell_length_a 20.4070(7)
_cell_length_b 11.1705(4)
_cell_length_c 9.3384(3)
_cell_measurement_reflns_used 9665
_cell_measurement_temperature 120(2)
_cell_measurement_theta_max 74.591
_cell_measurement_theta_min 2.189
_cell_volume 2105.64(12)
_computing_cell_refinement 'Bruker SAINT (Bruker, 2021)'
_computing_data_collection 'Bruker APEX-4 (Bruker, 2021)'
_computing_data_reduction 'Bruker SAINT (Bruker, 2021)'
_computing_molecular_graphics 'Mercury (Macrae et al., 2020)'
_computing_publication_material 'FinalCIF (Kratzert, 2023)/CIFTAB (Sheldrick, 2008)'
_computing_structure_refinement 'SHELXL-2019/2 (Sheldrick, 2015b)'
_computing_structure_solution 'SHELXT-2018/2 (Sheldrick, 2015a)'
_diffrn_ambient_temperature 120(2)
_diffrn_detector 'CMOS Area Detector'
_diffrn_detector_area_resol_mean 7.41
_diffrn_detector_type 'Bruker PHOTON-III'
_diffrn_measured_fraction_theta_full 1.000
_diffrn_measured_fraction_theta_max 0.999
_diffrn_measurement_device 'four-circle diffractometer'
_diffrn_measurement_device_type 'Bruker Venture'
_diffrn_measurement_method 'combination of \w and \f-scans'
_diffrn_measurement_specimen_support 'MiTeGen micromount'
_diffrn_radiation_monochromator 'HELIOS Multi-layer'
_diffrn_radiation_probe x-ray
_diffrn_radiation_source 'Incoatec  micro-focus'
_diffrn_radiation_type CuK\a
_diffrn_radiation_wavelength 1.54178
_diffrn_reflns_av_R_equivalents 0.0571
_diffrn_reflns_av_unetI/netI 0.0178
_diffrn_reflns_Laue_measured_fraction_full 1.000
_diffrn_reflns_Laue_measured_fraction_max 0.999
_diffrn_reflns_limit_h_max 25
_diffrn_reflns_limit_h_min -25
_diffrn_reflns_limit_k_max 13
_diffrn_reflns_limit_k_min -13
_diffrn_reflns_limit_l_max 11
_diffrn_reflns_limit_l_min -11
_diffrn_reflns_number 81758
_diffrn_reflns_point_group_measured_fraction_full 1.000
_diffrn_reflns_point_group_measured_fraction_max 0.999
_diffrn_reflns_theta_full 67.679
_diffrn_reflns_theta_max 74.621
_diffrn_reflns_theta_min 2.189
_diffrn_source micro-focus
_diffrn_source_type 'Incoatec Diamond'
_exptl_absorpt_coefficient_mu 5.001
_exptl_absorpt_correction_T_max 0.7317
_exptl_absorpt_correction_T_min 0.3199
_exptl_absorpt_correction_type numerical
_exptl_absorpt_process_details
;SADABS-2016/2 - Bruker AXS area detector scaling and absorption correction: 
Krause, L., Herbst-Irmer, R., Sheldrick G.M. & Stalke D., J. Appl. Cryst. 48 
(2015) 3-10
;
_exptl_crystal_colour colourless
_exptl_crystal_density_diffrn 1.441
_exptl_crystal_description needle
_exptl_crystal_F_000 944
_exptl_crystal_size_max 0.338
_exptl_crystal_size_mid 0.064
_exptl_crystal_size_min 0.043
_refine_diff_density_max 0.666
_refine_diff_density_min -0.304
_refine_diff_density_rms 0.051
_refine_ls_extinction_method none
_refine_ls_goodness_of_fit_ref 1.033
_refine_ls_hydrogen_treatment mixed
_refine_ls_matrix_type full
_refine_ls_number_parameters 262
_refine_ls_number_reflns 4304
_refine_ls_number_restraints 0
_refine_ls_restrained_S_all 1.033
_refine_ls_R_factor_all 0.0269
_refine_ls_R_factor_gt 0.0263
_refine_ls_shift/su_max 0.001
_refine_ls_shift/su_mean 0.000
_refine_ls_structure_factor_coef Fsqd
_refine_ls_weighting_details 'w=1/[\s^2^(Fo^2^)+(0.0334P)^2^+1.3303P] where P=(Fo^2^+2Fc^2^)/3'
_refine_ls_weighting_scheme calc
_refine_ls_wR_factor_gt 0.0699
_refine_ls_wR_factor_ref 0.0703
_reflns_Friedel_coverage 0.000
_reflns_number_gt 4184
_reflns_number_total 4304
_reflns_threshold_expression 'I > 2\s(I)'
_cod_data_source_file d5md01109d2.cif
_cod_data_source_block Stefaniak_7974147
_cod_depositor_comments
;
The following automatic conversions were performed:

data item '_diffrn_radiation_probe' value 'X-ray' was changed to
'x-ray' in accordance with the
/home/data/users/saulius/crontab/automatic-downloads/rss-feeds/RSC/lib/dictionaries/cif_core.dic
dictionary named 'cif_core.dic' version 2.4.2 last updated on
2011-04-26.

Automatic conversion script
Id: cif_fix_values 8170 2020-07-09 18:12:32Z antanas 
;
_cod_original_sg_symbol_H-M 'P 21/c'
_cod_database_code 7251763
_shelx_shelxl_version_number 2019/3
_shelx_space_group_comment
;
The symmetry employed for this shelxl refinement is uniquely defined
by the following loop, which should always be used as a source of
symmetry information in preference to the above space-group names.
They are only intended as comments.
;
_shelx_estimated_absorpt_t_min 0.283
_shelx_estimated_absorpt_t_max 0.814
_diffrn_measurement_ambient_temperature_device_make 'Oxford Cryostream 800'

loop_
_space_group_symop_operation_xyz
'x, y, z'
'-x, y+1/2, -z+1/2'
'-x, -y, -z'
'x, -y-1/2, z-1/2'

loop_
_atom_site_label
_atom_site_type_symbol
_atom_site_fract_x
_atom_site_fract_y
_atom_site_fract_z
_atom_site_U_iso_or_equiv
_atom_site_adp_type
_atom_site_occupancy
_atom_site_site_symmetry_order
_atom_site_calc_flag
_atom_site_refinement_flags_posn
_atom_site_refinement_flags_adp
_atom_site_refinement_flags_occupancy
_atom_site_disorder_assembly
_atom_site_disorder_group
Cl1 Cl 0.51642(2) 1.02371(3) 0.27860(4) 0.03115(10) Uani 1 1 d . . . . .
Cl2 Cl 0.17518(2) 0.72663(3) 0.11883(4) 0.02875(10) Uani 1 1 d . . . . .
S1 S 0.55111(2) 0.71310(3) 0.54234(4) 0.02170(9) Uani 1 1 d . . . . .
O1 O 0.41518(5) 0.81960(10) 0.23108(10) 0.0233(2) Uani 1 1 d . . . . .
N1 N 0.40402(6) 0.71371(10) 0.43440(12) 0.0189(2) Uani 1 1 d . . . . .
H1N H 0.4210(9) 0.6982(16) 0.519(2) 0.026(4) Uiso 1 1 d . . . . .
N2 N 0.14781(6) 0.51214(11) 0.29857(11) 0.0195(2) Uani 1 1 d . . . . .
N3 N 0.03875(6) 0.34811(11) 0.24108(12) 0.0206(2) Uani 1 1 d . . . . .
H3N H 0.0604(9) 0.2814(18) 0.252(2) 0.031(5) Uiso 1 1 d . . . . .
C1 C 0.50715(7) 0.81041(12) 0.41732(13) 0.0186(3) Uani 1 1 d . . . . .
C2 C 0.54377(7) 0.90782(13) 0.39296(14) 0.0222(3) Uani 1 1 d . . . . .
C3 C 0.60876(7) 0.90995(13) 0.47684(15) 0.0252(3) Uani 1 1 d . . . . .
C4 C 0.65910(9) 0.99694(16) 0.48159(19) 0.0356(4) Uani 1 1 d . . . . .
H4 H 0.652787 1.066945 0.423433 0.043 Uiso 1 1 calc R U . . .
C5 C 0.71780(9) 0.97786(18) 0.5729(2) 0.0433(5) Uani 1 1 d . . . . .
H5 H 0.752231 1.035553 0.577066 0.052 Uiso 1 1 calc R U . . .
C6 C 0.72759(8) 0.87504(19) 0.6595(2) 0.0432(4) Uani 1 1 d . . . . .
H6 H 0.768542 0.864473 0.721168 0.052 Uiso 1 1 calc R U . . .
C7 C 0.67894(8) 0.78882(17) 0.65705(19) 0.0355(4) Uani 1 1 d . . . . .
H7 H 0.685633 0.719255 0.715895 0.043 Uiso 1 1 calc R U . . .
C8 C 0.61932(7) 0.80787(14) 0.56441(16) 0.0253(3) Uani 1 1 d . . . . .
C9 C 0.43804(7) 0.78281(12) 0.35195(13) 0.0180(3) Uani 1 1 d . . . . .
C10 C 0.33999(7) 0.66533(12) 0.39433(13) 0.0180(3) Uani 1 1 d . . . . .
C11 C 0.29354(7) 0.71338(12) 0.28477(14) 0.0196(3) Uani 1 1 d . . . . .
H11A H 0.304275 0.781157 0.231317 0.023 Uiso 1 1 calc R U . . .
C12 C 0.23147(7) 0.66067(13) 0.25509(13) 0.0197(3) Uani 1 1 d . . . . .
C13 C 0.21289(7) 0.56062(12) 0.33043(13) 0.0185(3) Uani 1 1 d . . . . .
C14 C 0.26055(7) 0.51538(13) 0.43990(14) 0.0213(3) Uani 1 1 d . . . . .
H14 H 0.249845 0.447909 0.493921 0.026 Uiso 1 1 calc R U . . .
C15 C 0.32283(7) 0.56602(12) 0.47182(14) 0.0212(3) Uani 1 1 d . . . . .
H15 H 0.354112 0.533083 0.546862 0.025 Uiso 1 1 calc R U . . .
C16 C 0.13639(7) 0.44377(14) 0.16272(14) 0.0225(3) Uani 1 1 d . . . . .
H16A H 0.161361 0.367544 0.174314 0.027 Uiso 1 1 calc R U . . .
H16B H 0.152223 0.490230 0.084260 0.027 Uiso 1 1 calc R U . . .
C17 C 0.06301(7) 0.41822(13) 0.12363(14) 0.0231(3) Uani 1 1 d . . . . .
H17A H 0.038311 0.494595 0.109171 0.028 Uiso 1 1 calc R U . . .
H17B H 0.055072 0.372489 0.031909 0.028 Uiso 1 1 calc R U . . .
C18 C 0.05280(7) 0.41529(13) 0.38046(14) 0.0228(3) Uani 1 1 d . . . . .
H18A H 0.038447 0.367308 0.459416 0.027 Uiso 1 1 calc R U . . .
H18B H 0.027665 0.491392 0.372762 0.027 Uiso 1 1 calc R U . . .
C19 C 0.12638(7) 0.44129(13) 0.41502(14) 0.0225(3) Uani 1 1 d . . . . .
H19A H 0.135594 0.485831 0.507436 0.027 Uiso 1 1 calc R U . . .
H19B H 0.151403 0.365102 0.426095 0.027 Uiso 1 1 calc R U . . .
C20 C -0.03238(7) 0.31361(14) 0.20408(17) 0.0278(3) Uani 1 1 d . . . . .
H20A H -0.045093 0.262728 0.280946 0.042 Uiso 1 1 calc R U . . .
H20B H -0.038841 0.269589 0.112313 0.042 Uiso 1 1 calc R U . . .
H20C H -0.059909 0.385875 0.194685 0.042 Uiso 1 1 calc R U . . .
Cl3 Cl 0.09457(2) 0.10283(3) 0.26766(3) 0.02197(9) Uani 1 1 d . . . . .

loop_
_atom_site_aniso_label
_atom_site_aniso_U_11
_atom_site_aniso_U_22
_atom_site_aniso_U_33
_atom_site_aniso_U_23
_atom_site_aniso_U_13
_atom_site_aniso_U_12
Cl1 0.0547(2) 0.01920(17) 0.02207(17) 0.00350(12) 0.01391(15) -0.00096(15)
Cl2 0.02216(17) 0.0345(2) 0.02774(18) 0.01392(14) -0.00252(13) -0.00009(13)
S1 0.02183(17) 0.02283(17) 0.01951(16) 0.00330(12) -0.00008(12) -0.00224(12)
O1 0.0263(5) 0.0324(5) 0.0112(4) 0.0039(4) 0.0029(4) 0.0031(4)
N1 0.0231(6) 0.0237(6) 0.0089(5) 0.0005(4) -0.0011(4) -0.0020(4)
N2 0.0232(6) 0.0246(6) 0.0108(5) -0.0003(4) 0.0029(4) -0.0028(5)
N3 0.0208(6) 0.0208(6) 0.0201(5) -0.0003(5) 0.0030(4) 0.0004(5)
C1 0.0253(7) 0.0204(6) 0.0104(6) -0.0011(5) 0.0037(5) -0.0001(5)
C2 0.0309(7) 0.0226(7) 0.0150(6) -0.0023(5) 0.0099(5) -0.0015(6)
C3 0.0284(7) 0.0274(7) 0.0226(7) -0.0080(6) 0.0126(6) -0.0058(6)
C4 0.0397(9) 0.0336(8) 0.0384(9) -0.0125(7) 0.0223(7) -0.0121(7)
C5 0.0308(9) 0.0492(11) 0.0541(11) -0.0240(9) 0.0200(8) -0.0182(8)
C6 0.0223(8) 0.0572(12) 0.0495(10) -0.0207(9) 0.0038(7) -0.0061(8)
C7 0.0242(8) 0.0438(10) 0.0373(9) -0.0085(7) 0.0008(6) -0.0001(7)
C8 0.0213(7) 0.0301(7) 0.0251(7) -0.0078(6) 0.0055(5) -0.0039(6)
C9 0.0234(6) 0.0193(6) 0.0113(6) -0.0025(5) 0.0032(5) 0.0024(5)
C10 0.0225(6) 0.0201(6) 0.0113(5) -0.0034(5) 0.0023(5) -0.0003(5)
C11 0.0238(7) 0.0208(7) 0.0143(6) 0.0014(5) 0.0030(5) 0.0001(5)
C12 0.0217(6) 0.0236(7) 0.0134(6) 0.0014(5) 0.0014(5) 0.0034(5)
C13 0.0227(6) 0.0211(6) 0.0121(6) -0.0024(5) 0.0035(5) -0.0003(5)
C14 0.0286(7) 0.0206(7) 0.0143(6) 0.0016(5) 0.0017(5) -0.0020(5)
C15 0.0275(7) 0.0217(7) 0.0129(6) 0.0006(5) -0.0019(5) -0.0005(5)
C16 0.0252(7) 0.0294(7) 0.0133(6) -0.0030(5) 0.0039(5) -0.0036(6)
C17 0.0261(7) 0.0279(7) 0.0148(6) 0.0003(5) 0.0016(5) -0.0030(6)
C18 0.0267(7) 0.0260(7) 0.0166(6) -0.0004(5) 0.0069(5) -0.0018(6)
C19 0.0269(7) 0.0271(7) 0.0137(6) 0.0014(5) 0.0038(5) -0.0034(6)
C20 0.0211(7) 0.0283(7) 0.0340(8) -0.0023(6) 0.0035(6) -0.0014(6)
Cl3 0.02521(16) 0.02280(16) 0.01816(15) -0.00088(11) 0.00403(12) 0.00103(12)

loop_
_atom_type_symbol
_atom_type_description
_atom_type_scat_dispersion_real
_atom_type_scat_dispersion_imag
_atom_type_scat_source
C C 0.0181 0.0091 'International Tables Vol C Tables 4.2.6.8 and 6.1.1.4'
H H 0.0000 0.0000 'International Tables Vol C Tables 4.2.6.8 and 6.1.1.4'
N N 0.0311 0.0180 'International Tables Vol C Tables 4.2.6.8 and 6.1.1.4'
O O 0.0492 0.0322 'International Tables Vol C Tables 4.2.6.8 and 6.1.1.4'
S S 0.3331 0.5567 'International Tables Vol C Tables 4.2.6.8 and 6.1.1.4'
Cl Cl 0.3639 0.7018 'International Tables Vol C Tables 4.2.6.8 and 6.1.1.4'

loop_
_geom_angle_atom_site_label_1
_geom_angle_atom_site_label_2
_geom_angle_atom_site_label_3
_geom_angle
_geom_angle_site_symmetry_1
_geom_angle_site_symmetry_3
_geom_angle_publ_flag
C8 S1 C1 91.37(7) . . ?
C9 N1 C10 126.86(11) . . ?
C9 N1 H1N 118.8(12) . . ?
C10 N1 H1N 114.3(12) . . ?
C13 N2 C19 114.94(10) . . ?
C13 N2 C16 113.73(10) . . ?
C19 N2 C16 109.49(11) . . ?
C17 N3 C20 112.48(11) . . ?
C17 N3 C18 109.59(11) . . ?
C20 N3 C18 112.78(11) . . ?
C17 N3 H3N 108.6(13) . . ?
C20 N3 H3N 105.6(13) . . ?
C18 N3 H3N 107.6(13) . . ?
C2 C1 C9 127.62(13) . . ?
C2 C1 S1 111.72(10) . . ?
C9 C1 S1 120.66(10) . . ?
C1 C2 C3 114.09(13) . . ?
C1 C2 Cl1 124.84(11) . . ?
C3 C2 Cl1 121.03(11) . . ?
C8 C3 C4 119.58(15) . . ?
C8 C3 C2 110.79(13) . . ?
C4 C3 C2 129.64(15) . . ?
C5 C4 C3 118.36(17) . . ?
C5 C4 H4 120.8 . . ?
C3 C4 H4 120.8 . . ?
C4 C5 C6 121.31(16) . . ?
C4 C5 H5 119.3 . . ?
C6 C5 H5 119.3 . . ?
C7 C6 C5 121.37(17) . . ?
C7 C6 H6 119.3 . . ?
C5 C6 H6 119.3 . . ?
C6 C7 C8 117.46(17) . . ?
C6 C7 H7 121.3 . . ?
C8 C7 H7 121.3 . . ?
C3 C8 C7 121.93(15) . . ?
C3 C8 S1 112.02(11) . . ?
C7 C8 S1 126.06(13) . . ?
O1 C9 N1 123.88(13) . . ?
O1 C9 C1 121.23(12) . . ?
N1 C9 C1 114.88(11) . . ?
C11 C10 C15 119.35(12) . . ?
C11 C10 N1 123.31(12) . . ?
C15 C10 N1 117.33(12) . . ?
C12 C11 C10 119.01(12) . . ?
C12 C11 H11A 120.5 . . ?
C10 C11 H11A 120.5 . . ?
C11 C12 C13 122.97(12) . . ?
C11 C12 Cl2 116.73(10) . . ?
C13 C12 Cl2 120.29(10) . . ?
C14 C13 C12 116.41(12) . . ?
C14 C13 N2 122.84(12) . . ?
C12 C13 N2 120.70(12) . . ?
C15 C14 C13 121.89(13) . . ?
C15 C14 H14 119.1 . . ?
C13 C14 H14 119.1 . . ?
C14 C15 C10 120.37(12) . . ?
C14 C15 H15 119.8 . . ?
C10 C15 H15 119.8 . . ?
N2 C16 C17 109.36(11) . . ?
N2 C16 H16A 109.8 . . ?
C17 C16 H16A 109.8 . . ?
N2 C16 H16B 109.8 . . ?
C17 C16 H16B 109.8 . . ?
H16A C16 H16B 108.3 . . ?
N3 C17 C16 110.19(11) . . ?
N3 C17 H17A 109.6 . . ?
C16 C17 H17A 109.6 . . ?
N3 C17 H17B 109.6 . . ?
C16 C17 H17B 109.6 . . ?
H17A C17 H17B 108.1 . . ?
N3 C18 C19 109.81(11) . . ?
N3 C18 H18A 109.7 . . ?
C19 C18 H18A 109.7 . . ?
N3 C18 H18B 109.7 . . ?
C19 C18 H18B 109.7 . . ?
H18A C18 H18B 108.2 . . ?
N2 C19 C18 109.89(11) . . ?
N2 C19 H19A 109.7 . . ?
C18 C19 H19A 109.7 . . ?
N2 C19 H19B 109.7 . . ?
C18 C19 H19B 109.7 . . ?
H19A C19 H19B 108.2 . . ?
N3 C20 H20A 109.5 . . ?
N3 C20 H20B 109.5 . . ?
H20A C20 H20B 109.5 . . ?
N3 C20 H20C 109.5 . . ?
H20A C20 H20C 109.5 . . ?
H20B C20 H20C 109.5 . . ?

loop_
_geom_bond_atom_site_label_1
_geom_bond_atom_site_label_2
_geom_bond_distance
_geom_bond_site_symmetry_2
_geom_bond_publ_flag
Cl1 C2 1.7184(15) . ?
Cl2 C12 1.7469(13) . ?
S1 C8 1.7368(15) . ?
S1 C1 1.7439(13) . ?
O1 C9 1.2271(16) . ?
N1 C9 1.3519(18) . ?
N1 C10 1.4127(17) . ?
N1 H1N 0.834(19) . ?
N2 C13 1.4246(17) . ?
N2 C19 1.4629(17) . ?
N2 C16 1.4697(16) . ?
N3 C17 1.4903(18) . ?
N3 C20 1.4923(17) . ?
N3 C18 1.4933(17) . ?
N3 H3N 0.86(2) . ?
C1 C2 1.358(2) . ?
C1 C9 1.4845(18) . ?
C2 C3 1.438(2) . ?
C3 C8 1.401(2) . ?
C3 C4 1.410(2) . ?
C4 C5 1.381(3) . ?
C4 H4 0.9500 . ?
C5 C6 1.402(3) . ?
C5 H5 0.9500 . ?
C6 C7 1.381(3) . ?
C6 H6 0.9500 . ?
C7 C8 1.402(2) . ?
C7 H7 0.9500 . ?
C10 C11 1.3958(18) . ?
C10 C15 1.3970(19) . ?
C11 C12 1.3874(19) . ?
C11 H11A 0.9500 . ?
C12 C13 1.4022(19) . ?
C13 C14 1.3978(19) . ?
C14 C15 1.383(2) . ?
C14 H14 0.9500 . ?
C15 H15 0.9500 . ?
C16 C17 1.5155(19) . ?
C16 H16A 0.9900 . ?
C16 H16B 0.9900 . ?
C17 H17A 0.9900 . ?
C17 H17B 0.9900 . ?
C18 C19 1.5169(19) . ?
C18 H18A 0.9900 . ?
C18 H18B 0.9900 . ?
C19 H19A 0.9900 . ?
C19 H19B 0.9900 . ?
C20 H20A 0.9800 . ?
C20 H20B 0.9800 . ?
C20 H20C 0.9800 . ?

loop_
_geom_hbond_atom_site_label_D
_geom_hbond_atom_site_label_H
_geom_hbond_atom_site_label_A
_geom_hbond_distance_DH
_geom_hbond_distance_HA
_geom_hbond_distance_DA
_geom_hbond_angle_DHA
_geom_hbond_site_symmetry_A
_geom_hbond_publ_flag
N1 H1N O1 0.834(19) 2.010(19) 2.7714(14) 151.4(17) 4_576 yes
N3 H3N Cl3 0.86(2) 2.11(2) 2.9636(13) 168.6(17) . yes

loop_
_geom_torsion_atom_site_label_1
_geom_torsion_atom_site_label_2
_geom_torsion_atom_site_label_3
_geom_torsion_atom_site_label_4
_geom_torsion
_geom_torsion_site_symmetry_1
_geom_torsion_site_symmetry_2
_geom_torsion_site_symmetry_3
_geom_torsion_site_symmetry_4
_geom_torsion_publ_flag
C8 S1 C1 C2 1.25(11) . . . . ?
C8 S1 C1 C9 -178.36(11) . . . . ?
C9 C1 C2 C3 178.21(12) . . . . ?
S1 C1 C2 C3 -1.36(15) . . . . ?
C9 C1 C2 Cl1 0.6(2) . . . . ?
S1 C1 C2 Cl1 -179.00(8) . . . . ?
C1 C2 C3 C8 0.74(17) . . . . ?
Cl1 C2 C3 C8 178.48(10) . . . . ?
C1 C2 C3 C4 -178.71(14) . . . . ?
Cl1 C2 C3 C4 -1.0(2) . . . . ?
C8 C3 C4 C5 0.3(2) . . . . ?
C2 C3 C4 C5 179.75(15) . . . . ?
C3 C4 C5 C6 -0.2(2) . . . . ?
C4 C5 C6 C7 0.0(3) . . . . ?
C5 C6 C7 C8 0.1(3) . . . . ?
C4 C3 C8 C7 -0.3(2) . . . . ?
C2 C3 C8 C7 -179.81(14) . . . . ?
C4 C3 C8 S1 179.74(11) . . . . ?
C2 C3 C8 S1 0.22(15) . . . . ?
C6 C7 C8 C3 0.1(2) . . . . ?
C6 C7 C8 S1 -179.96(13) . . . . ?
C1 S1 C8 C3 -0.82(11) . . . . ?
C1 S1 C8 C7 179.22(14) . . . . ?
C10 N1 C9 O1 4.9(2) . . . . ?
C10 N1 C9 C1 -174.00(12) . . . . ?
C2 C1 C9 O1 28.6(2) . . . . ?
S1 C1 C9 O1 -151.88(11) . . . . ?
C2 C1 C9 N1 -152.49(13) . . . . ?
S1 C1 C9 N1 27.05(16) . . . . ?
C9 N1 C10 C11 -22.8(2) . . . . ?
C9 N1 C10 C15 158.61(13) . . . . ?
C15 C10 C11 C12 -0.34(19) . . . . ?
N1 C10 C11 C12 -178.86(12) . . . . ?
C10 C11 C12 C13 0.0(2) . . . . ?
C10 C11 C12 Cl2 178.95(10) . . . . ?
C11 C12 C13 C14 0.3(2) . . . . ?
Cl2 C12 C13 C14 -178.57(10) . . . . ?
C11 C12 C13 N2 178.10(12) . . . . ?
Cl2 C12 C13 N2 -0.80(17) . . . . ?
C19 N2 C13 C14 19.93(18) . . . . ?
C16 N2 C13 C14 -107.41(14) . . . . ?
C19 N2 C13 C12 -157.70(12) . . . . ?
C16 N2 C13 C12 74.97(16) . . . . ?
C12 C13 C14 C15 -0.4(2) . . . . ?
N2 C13 C14 C15 -178.08(12) . . . . ?
C13 C14 C15 C10 0.0(2) . . . . ?
C11 C10 C15 C14 0.3(2) . . . . ?
N1 C10 C15 C14 178.91(12) . . . . ?
C13 N2 C16 C17 -168.52(11) . . . . ?
C19 N2 C16 C17 61.37(15) . . . . ?
C20 N3 C17 C16 -176.32(12) . . . . ?
C18 N3 C17 C16 57.37(15) . . . . ?
N2 C16 C17 N3 -59.54(15) . . . . ?
C17 N3 C18 C19 -56.96(15) . . . . ?
C20 N3 C18 C19 176.91(12) . . . . ?
C13 N2 C19 C18 169.05(11) . . . . ?
C16 N2 C19 C18 -61.50(14) . . . . ?
N3 C18 C19 N2 59.33(15) . . . . ?
